data_7027624
loop_
_publ_author_name
'Moubaraki, Boujemaa'
'Murray, Keith S.'
'Ranford, John D.'
'Vittal, Jagadese J.'
'Wang, Xiaobai'
'Xu, Yan'

_publ_section_title
;
 Preparation, characterisation and structures of copper(II) complexes of
 an asymmetric anti-cancer drug analogue&#x200A;&#x2020;
;
_journal_issue 20
_journal_name_full 'Journal of the Chemical Society, Dalton Transactions'
_journal_page_first 3573
_journal_paper_doi 10.1039/a905020e
_journal_year 1999
_chemical_compound_source 'see text'
_chemical_formula_sum 'C38 H22 Cu4 F18 N12 O12 S2'
_chemical_formula_weight 1498.96
_chemical_name_systematic
; 
 ? 
;
_space_group_IT_number 2
_symmetry_cell_setting triclinic
_symmetry_space_group_name_Hall '-P 1'
_symmetry_space_group_name_H-M 'P -1'
_atom_sites_solution_hydrogens geom
_atom_sites_solution_primary direct
_atom_sites_solution_secondary difmap
_audit_creation_method SHELXL
_cell_angle_alpha 76.880(1)
_cell_angle_beta 78.937(1)
_cell_angle_gamma 67.718(1)
_cell_formula_units_Z 1
_cell_length_a 9.4999(2)
_cell_length_b 12.2367(2)
_cell_length_c 12.5765(3)
_cell_measurement_reflns_used 5530
_cell_measurement_temperature 293(2)
_cell_measurement_theta_max 55.70
_cell_measurement_theta_min 3.34
_cell_volume 1308.39(5)
_computing_cell_refinement 'SAINT (Siemens, 1996)'
_computing_data_collection 'SMART (Siemens, 1996)'
_computing_data_reduction 'SAINT (Siemens, 1996)'
_computing_molecular_graphics 'SHELXTL (Siemens, 1996)'
_computing_publication_material 'SHELXTL (Siemens, 1996)'
_computing_structure_refinement 'SHELXTL (Siemens, 1996)'
_computing_structure_solution 'SHELXS-86 (Sheldrick, 1990)'
_diffrn_ambient_temperature 293(2)
_diffrn_measurement_device 'Siemens SMART CCD'
_diffrn_measurement_method 'frames \w scans'
_diffrn_radiation_monochromator graphite
_diffrn_radiation_source 'fine-focus sealed tube'
_diffrn_radiation_type MoK\a
_diffrn_radiation_wavelength 0.71073
_diffrn_reflns_av_R_equivalents 0.0150
_diffrn_reflns_av_sigmaI/netI 0.0307
_diffrn_reflns_limit_h_max 12
_diffrn_reflns_limit_h_min -11
_diffrn_reflns_limit_k_max 15
_diffrn_reflns_limit_k_min -15
_diffrn_reflns_limit_l_max 9
_diffrn_reflns_limit_l_min -16
_diffrn_reflns_number 7281
_diffrn_reflns_theta_max 27.85
_diffrn_reflns_theta_min 1.67
_exptl_absorpt_coefficient_mu 1.818
_exptl_absorpt_correction_T_max 0.773
_exptl_absorpt_correction_T_min 0.593
_exptl_absorpt_correction_type 'SADABS (Siemens, 1996)'
_exptl_crystal_colour 'transparent green'
_exptl_crystal_density_diffrn 1.902
_exptl_crystal_density_meas ?
_exptl_crystal_description 'triclinicy shape'
_exptl_crystal_F_000 740
_exptl_crystal_size_max 0.25
_exptl_crystal_size_mid 0.25
_exptl_crystal_size_min 0.15
_refine_diff_density_max 1.420
_refine_diff_density_min -0.894
_refine_diff_density_rms 0.112
_refine_ls_extinction_method none
_refine_ls_goodness_of_fit_all 1.085
_refine_ls_goodness_of_fit_obs 1.130
_refine_ls_hydrogen_treatment
;
riding models were used to place the hydrogen atoms in their idealized
positions.
;
_refine_ls_matrix_type full
_refine_ls_number_parameters 460
_refine_ls_number_reflns 5179
_refine_ls_number_restraints 1074
_refine_ls_restrained_S_all 1.267
_refine_ls_restrained_S_obs 1.320
_refine_ls_R_factor_all 0.0644
_refine_ls_R_factor_obs 0.0573
_refine_ls_shift/esd_max -0.007
_refine_ls_shift/esd_mean 0.000
_refine_ls_structure_factor_coef Fsqd
_refine_ls_weighting_details 'w=1/[\s^2^(Fo^2^)+(0.0875P)^2^+3.3313P] where P=(Fo^2^+2Fc^2^)/3'
_refine_ls_weighting_scheme calc
_refine_ls_wR_factor_all 0.1631
_refine_ls_wR_factor_obs 0.1574
_reflns_number_observed 4500
_reflns_number_total 5179
_reflns_observed_criterion >2sigma(I)
_cod_data_source_file 905020Esup1.cif
_cod_data_source_block jdr1
_cod_depositor_comments
;
The following automatic conversions were performed:

'_exptl_crystal_density_meas' value 'not measured' was changed to '?'
- the value is perceived as not measured.

Automatic conversion script
Id: cif_fix_values 3008 2015-01-20 13:52:24Z robertas 

The following automatic conversions were performed:

'_refine_ls_weighting_scheme' value 'calc
w=1/[\s^2^(Fo^2^)+(0.0875P)^2^+3.3313P] where P=(Fo^2^+2Fc^2^)/3' was
changed to 'calc'. New tag '_refine_ls_weighting_details' was
created. The value of the new tag was set to
'w=1/[\s^2^(Fo^2^)+(0.0875P)^2^+3.3313P] where P=(Fo^2^+2Fc^2^)/3'.

Automatic conversion script
Id: cif_fix_values 3143 2015-03-26 13:38:13Z robertas 
;
_cod_original_cell_volume 1308.37(5)
_cod_original_sg_symbol_H-M P-1
_cod_database_code 7027624

loop_
_symmetry_equiv_pos_as_xyz
'x, y, z'
'-x, -y, -z'

loop_
_atom_site_aniso_label
_atom_site_aniso_U_11
_atom_site_aniso_U_22
_atom_site_aniso_U_33
_atom_site_aniso_U_23
_atom_site_aniso_U_13
_atom_site_aniso_U_12
Cu1 0.0432(4) 0.0363(4) 0.0279(3) 0.0048(2) -0.0102(3) -0.0232(3)
Cu2 0.0411(4) 0.0381(4) 0.0355(4) 0.0017(3) -0.0146(3) -0.0209(3)
S1 0.0492(8) 0.0443(7) 0.0341(7) -0.0008(6) -0.0083(6) -0.0305(6)
N1 0.046(3) 0.043(2) 0.032(2) 0.000(2) -0.010(2) -0.022(2)
N2 0.038(2) 0.034(2) 0.029(2) 0.002(2) -0.008(2) -0.016(2)
N3 0.047(3) 0.033(2) 0.031(2) 0.003(2) -0.008(2) -0.024(2)
N4 0.042(2) 0.032(2) 0.026(2) 0.003(2) -0.009(2) -0.020(2)
N5 0.037(2) 0.032(2) 0.026(2) 0.002(2) -0.008(2) -0.017(2)
N6 0.050(3) 0.041(3) 0.036(2) 0.004(2) -0.018(2) -0.019(2)
C1 0.062(4) 0.052(4) 0.046(3) -0.006(3) -0.012(3) -0.029(3)
C2 0.074(5) 0.072(5) 0.049(4) -0.013(3) -0.015(3) -0.039(4)
C3 0.072(5) 0.085(5) 0.037(3) -0.009(3) -0.019(3) -0.034(4)
C4 0.060(4) 0.064(4) 0.034(3) 0.002(3) -0.019(3) -0.026(3)
C5 0.036(3) 0.045(3) 0.030(3) 0.003(2) -0.009(2) -0.015(2)
C6 0.038(3) 0.038(3) 0.031(2) 0.008(2) -0.009(2) -0.017(2)
C7 0.034(2) 0.033(2) 0.028(2) -0.002(2) -0.003(2) -0.017(2)
C8 0.038(3) 0.041(3) 0.034(3) 0.000(2) -0.007(2) -0.022(2)
C9 0.038(3) 0.037(3) 0.032(3) 0.001(2) -0.009(2) -0.016(2)
C10 0.057(4) 0.048(3) 0.039(3) 0.009(3) -0.010(3) -0.027(3)
C11 0.066(4) 0.055(4) 0.044(3) 0.012(3) -0.012(3) -0.026(3)
C12 0.071(5) 0.068(4) 0.043(3) 0.012(3) -0.025(3) -0.026(4)
C13 0.064(4) 0.060(4) 0.048(4) 0.007(3) -0.032(3) -0.024(3)
O1 0.049(2) 0.041(2) 0.059(3) 0.000(2) 0.001(2) -0.021(2)
O2 0.067(3) 0.047(3) 0.064(3) -0.003(2) 0.012(2) -0.034(2)
C14 0.044(3) 0.035(3) 0.037(3) 0.004(2) -0.005(2) -0.017(2)
C15 0.075(6) 0.053(5) 0.104(7) -0.018(5) 0.024(5) -0.025(4)
F1 0.061(15) 0.103(21) 0.258(43) -0.068(24) -0.062(20) 0.008(13)
F2 0.116(15) 0.061(11) 0.052(12) -0.032(9) 0.002(10) -0.022(9)
F3 0.138(26) 0.119(20) 0.172(31) -0.087(19) 0.101(24) -0.093(20)
F1A 0.154(22) 0.279(50) 0.107(26) -0.142(30) 0.046(19) -0.109(30)
F2A 0.051(12) 0.119(20) 0.182(31) -0.079(21) 0.043(16) -0.040(12)
F3A 0.085(18) 0.055(11) 0.151(26) -0.003(13) 0.002(16) 0.017(12)
F1B 0.122(23) 0.062(12) 0.101(24) -0.008(15) -0.022(17) 0.008(13)
F2B 0.168(33) 0.106(20) 0.092(17) -0.047(15) 0.070(21) -0.070(20)
F3B 0.056(16) 0.169(44) 0.298(71) -0.053(40) -0.025(29) 0.015(25)
O3 0.053(2) 0.050(2) 0.040(2) 0.008(2) -0.012(2) -0.034(2)
O4 0.056(3) 0.087(4) 0.093(4) 0.023(3) -0.016(3) -0.019(3)
C16 0.053(4) 0.053(3) 0.038(3) -0.002(3) -0.008(3) -0.032(3)
C17 0.068(5) 0.088(6) 0.073(5) -0.014(4) 0.009(4) -0.055(5)
O5 0.042(2) 0.047(2) 0.056(3) -0.004(2) -0.020(2) -0.019(2)
O6 0.060(3) 0.046(2) 0.041(2) -0.004(2) -0.003(2) -0.024(2)
C18 0.038(3) 0.052(3) 0.031(3) -0.009(2) -0.003(2) -0.019(3)
C19 0.067(5) 0.076(5) 0.085(6) -0.006(4) -0.031(4) -0.040(4)

loop_
_atom_site_label
_atom_site_type_symbol
_atom_site_fract_x
_atom_site_fract_y
_atom_site_fract_z
_atom_site_U_iso_or_equiv
_atom_site_thermal_displace_type
_atom_site_occupancy
_atom_site_calc_flag
_atom_site_refinement_flags
_atom_site_disorder_group
Cu1 Cu -0.23973(8) 0.68775(6) 0.85961(5) 0.0339(2) Uani 1 d . .
Cu2 Cu -0.48810(8) 0.64825(6) 0.56894(5) 0.0360(2) Uani 1 d . .
S1 S -0.4703(2) 0.49916(13) 0.71930(11) 0.0388(3) Uani 1 d . .
N1 N -0.1663(6) 0.6724(4) 1.0061(4) 0.0384(10) Uani 1 d . .
N2 N -0.2579(5) 0.5343(4) 0.9353(3) 0.0330(9) Uani 1 d . .
N3 N -0.3167(5) 0.4803(4) 0.8808(4) 0.0352(10) Uani 1 d . .
H3A H -0.3259(5) 0.4117(4) 0.9073(4) 0.042 Uiso 1 calc R .
N4 N -0.3113(5) 0.6359(4) 0.7422(3) 0.0320(9) Uani 1 d . .
N5 N -0.3567(5) 0.6936(4) 0.6411(3) 0.0309(9) Uani 1 d . .
N6 N -0.4665(6) 0.7898(4) 0.4554(4) 0.0413(11) Uani 1 d . .
C1 C -0.1237(8) 0.7502(6) 1.0395(5) 0.0500(15) Uani 1 d . .
H1 H -0.1129(8) 0.8160(6) 0.9892(5) 0.060 Uiso 1 calc R .
C2 C -0.0951(9) 0.7360(7) 1.1467(6) 0.059(2) Uani 1 d . .
H2 H -0.0633(9) 0.7902(7) 1.1677(6) 0.071 Uiso 1 calc R .
C3 C -0.1149(9) 0.6399(7) 1.2214(6) 0.061(2) Uani 1 d . .
H3 H -0.1004(9) 0.6307(7) 1.2944(6) 0.074 Uiso 1 calc R .
C4 C -0.1560(8) 0.5575(7) 1.1881(5) 0.051(2) Uani 1 d . .
H4 H -0.1669(8) 0.4911(7) 1.2373(5) 0.062 Uiso 1 calc R .
C5 C -0.1809(6) 0.5761(5) 1.0789(4) 0.0374(12) Uani 1 d . .
C6 C -0.2317(6) 0.4980(5) 1.0356(4) 0.0364(11) Uani 1 d . .
H6 H -0.2439(6) 0.4283(5) 1.0773(4) 0.044 Uiso 1 calc R .
C7 C -0.3598(6) 0.5433(4) 0.7814(4) 0.0306(10) Uani 1 d . .
C8 C -0.3193(6) 0.7834(5) 0.5899(4) 0.0355(11) Uani 1 d . .
H8 H -0.2611(6) 0.8129(5) 0.6194(4) 0.043 Uiso 1 calc R .
C9 C -0.3731(6) 0.8368(5) 0.4824(4) 0.0355(11) Uani 1 d . .
C10 C -0.3344(8) 0.9287(6) 0.4137(5) 0.0473(14) Uani 1 d . .
H10 H -0.2690(8) 0.9589(6) 0.4338(5) 0.057 Uiso 1 calc R .
C11 C -0.3944(8) 0.9754(6) 0.3142(6) 0.056(2) Uani 1 d . .
H11 H -0.3700(8) 1.0376(6) 0.2666(6) 0.068 Uiso 1 calc R .
C12 C -0.4908(9) 0.9282(7) 0.2870(6) 0.061(2) Uani 1 d . .
H12 H -0.5333(9) 0.9587(7) 0.2210(6) 0.074 Uiso 1 calc R .
C13 C -0.5234(8) 0.8351(6) 0.3588(6) 0.056(2) Uani 1 d . .
H13 H -0.5871(8) 0.8027(6) 0.3395(6) 0.067 Uiso 1 calc R .
O1 O -0.4697(5) 0.8164(4) 0.9073(4) 0.0506(11) Uani 1 d . .
O2 O -0.5797(6) 0.6791(4) 0.9755(4) 0.0591(13) Uani 1 d . .
C14 C -0.5705(6) 0.7787(4) 0.9616(4) 0.0394(12) Uani 1 d D .
C15 C -0.7050(7) 0.8713(5) 1.0189(6) 0.081(3) Uani 1 d D .
F1 F -0.8119(16) 0.9365(17) 0.9517(13) 0.139(16) Uani 0.35 d PD 1
F2 F -0.6595(14) 0.9480(14) 1.0517(17) 0.077(6) Uani 0.35 d PD 1
F3 F -0.7732(21) 0.8191(10) 1.1076(14) 0.135(17) Uani 0.35 d PD 1
F1A F -0.6639(16) 0.8972(27) 1.1032(20) 0.160(17) Uani 0.35 d PD 2
F2A F -0.8213(17) 0.8315(17) 1.0583(26) 0.114(12) Uani 0.35 d PD 2
F3A F -0.7598(29) 0.9740(13) 0.9497(14) 0.115(10) Uani 0.35 d PD 2
F1B F -0.6857(24) 0.9769(10) 1.0011(25) 0.107(10) Uani 0.30 d PD 3
F2B F -0.7200(28) 0.8352(16) 1.1280(7) 0.122(14) Uani 0.30 d PD 3
F3B F -0.8377(9) 0.8902(25) 0.9838(23) 0.188(27) Uani 0.30 d PD 3
O3 O -0.1729(5) 0.8163(4) 0.7747(3) 0.0445(10) Uani 1 d . .
O4 O 0.0755(6) 0.7216(6) 0.7919(6) 0.086(2) Uani 1 d . .
C16 C -0.0333(6) 0.8054(5) 0.7590(4) 0.0448(13) Uani 1 d D .
C17 C -0.0044(5) 0.9184(5) 0.6922(4) 0.071(2) Uani 1 d D .
F4 F 0.1448(6) 0.8969(7) 0.6610(10) 0.075(3) Uiso 0.45 d PD 4
F5 F -0.0576(15) 1.0086(6) 0.7482(8) 0.089(4) Uiso 0.45 d PD 4
F6 F -0.0741(13) 0.9559(9) 0.6002(7) 0.085(3) Uiso 0.45 d PD 4
F4A F 0.1229(10) 0.8923(7) 0.6218(8) 0.073(3) Uiso 0.40 d PD 5
F5A F -0.1199(10) 0.9908(8) 0.6356(10) 0.086(4) Uiso 0.40 d PD 5
F6A F 0.0128(16) 0.9822(8) 0.7601(7) 0.082(4) Uiso 0.40 d PD 5
F4B F 0.1177(24) 0.9297(18) 0.7201(22) 0.137(18) Uiso 0.15 d PD 6
F5B F -0.1236(17) 1.0180(6) 0.7070(22) 0.060(7) Uiso 0.15 d PD 6
F6B F 0.0223(40) 0.9146(16) 0.5844(5) 0.120(15) Uiso 0.15 d PD 6
O5 O -0.3270(5) 0.3345(4) 0.4850(4) 0.0461(10) Uani 1 d . .
O6 O -0.3180(5) 0.5201(4) 0.4501(3) 0.0486(10) Uani 1 d . .
C18 C -0.2699(5) 0.4111(5) 0.4813(4) 0.0393(12) Uani 1 d D .
C19 C -0.1096(6) 0.3598(4) 0.5190(4) 0.070(2) Uani 1 d D .
F7 F -0.0969(7) 0.4274(7) 0.5850(7) 0.061(2) Uiso 0.50 d PD 7
F8 F -0.0033(6) 0.3648(9) 0.4314(5) 0.068(2) Uiso 0.50 d PD 7
F9 F -0.0727(9) 0.2482(5) 0.5707(8) 0.103(4) Uiso 0.50 d PD 7
F7A F -0.0675(13) 0.4452(8) 0.5384(13) 0.116(8) Uiso 0.30 d PD 8
F8A F -0.1094(10) 0.2829(10) 0.6158(7) 0.056(3) Uiso 0.30 d PD 8
F9A F -0.0033(8) 0.2994(13) 0.4482(8) 0.114(7) Uiso 0.30 d PD 8
F7B F -0.0185(10) 0.4175(12) 0.4586(13) 0.094(8) Uiso 0.20 d PD 9
F8B F -0.0395(11) 0.2438(7) 0.5064(14) 0.039(3) Uiso 0.20 d PD 9
F9B F -0.1123(12) 0.3639(16) 0.6238(7) 0.121(11) Uiso 0.20 d PD 9

loop_
_atom_type_symbol
_atom_type_description
_atom_type_scat_dispersion_real
_atom_type_scat_dispersion_imag
_atom_type_scat_source
C C 0.0033 0.0016 'International Tables Vol C Tables 4.2.6.8 and 6.1.1.4'
H H 0.0000 0.0000 'International Tables Vol C Tables 4.2.6.8 and 6.1.1.4'
N N 0.0061 0.0033 'International Tables Vol C Tables 4.2.6.8 and 6.1.1.4'
O O 0.0106 0.0060 'International Tables Vol C Tables 4.2.6.8 and 6.1.1.4'
F F 0.0171 0.0103 'International Tables Vol C Tables 4.2.6.8 and 6.1.1.4'
S S 0.1246 0.1234 'International Tables Vol C Tables 4.2.6.8 and 6.1.1.4'
Cu Cu 0.3201 1.2651 'International Tables Vol C Tables 4.2.6.8 and 6.1.1.4'

loop_
_geom_angle_atom_site_label_1
_geom_angle_atom_site_label_2
_geom_angle_atom_site_label_3
_geom_angle
_geom_angle_site_symmetry_1
_geom_angle_site_symmetry_3
O3 Cu1 N2 166.5(2) . .
O3 Cu1 N1 99.7(2) . .
N2 Cu1 N1 79.3(2) . .
O3 Cu1 N4 102.0(2) . .
N2 Cu1 N4 77.8(2) . .
N1 Cu1 N4 157.0(2) . .
O3 Cu1 O1 91.6(2) . .
N2 Cu1 O1 101.8(2) . .
N1 Cu1 O1 92.5(2) . .
N4 Cu1 O1 94.5(2) . .
O5 Cu2 N5 156.4(2) 2_466 .
O5 Cu2 N6 90.7(2) 2_466 .
N5 Cu2 N6 80.5(2) . .
O5 Cu2 S1 103.42(14) 2_466 .
N5 Cu2 S1 84.53(12) . .
N6 Cu2 S1 165.04(14) . .
O5 Cu2 O6 96.6(2) 2_466 .
N5 Cu2 O6 105.0(2) . .
N6 Cu2 O6 88.7(2) . .
S1 Cu2 O6 94.54(11) . .
C7 S1 Cu2 94.3(2) . .
C1 N1 C5 119.1(5) . .
C1 N1 Cu1 128.1(4) . .
C5 N1 Cu1 112.4(4) . .
C6 N2 N3 123.8(4) . .
C6 N2 Cu1 119.0(4) . .
N3 N2 Cu1 116.7(3) . .
C7 N3 N2 114.7(4) . .
C7 N4 N5 112.1(4) . .
C7 N4 Cu1 113.3(3) . .
N5 N4 Cu1 132.2(3) . .
C8 N5 N4 121.1(4) . .
C8 N5 Cu2 116.3(4) . .
N4 N5 Cu2 122.6(3) . .
C13 N6 C9 118.5(5) . .
C13 N6 Cu2 129.1(4) . .
C9 N6 Cu2 112.3(3) . .
N1 C1 C2 122.1(6) . .
C3 C2 C1 118.7(6) . .
C2 C3 C4 120.1(6) . .
C3 C4 C5 118.3(6) . .
N1 C5 C4 121.7(6) . .
N1 C5 C6 115.1(5) . .
C4 C5 C6 123.1(5) . .
N2 C6 C5 113.9(5) . .
N4 C7 N3 115.4(4) . .
N4 C7 S1 126.5(4) . .
N3 C7 S1 118.1(4) . .
N5 C8 C9 116.1(5) . .
N6 C9 C10 122.1(5) . .
N6 C9 C8 114.5(5) . .
C10 C9 C8 123.3(5) . .
C9 C10 C11 119.1(6) . .
C12 C11 C10 118.9(6) . .
C13 C12 C11 119.2(6) . .
N6 C13 C12 122.3(6) . .
C14 O1 Cu1 119.9(3) . .
O2 C14 O1 129.8(5) . .
O2 C14 C15 115.2(4) . .
O1 C14 C15 115.0(4) . .
F3B C15 F1B 107.6(4) . .
F3 C15 F2 107.4(4) . .
F1A C15 F3A 107.5(4) . .
F3 C15 F1 107.3(4) . .
F2 C15 F1 107.1(4) . .
F1A C15 F2A 107.4(4) . .
F3A C15 F2A 107.1(4) . .
F3B C15 F2B 107.3(4) . .
F1B C15 F2B 107.1(4) . .
F1A C15 C14 111.7(4) . .
F3B C15 C14 111.7(4) . .
F3 C15 C14 111.7(4) . .
F1B C15 C14 111.6(4) . .
F2 C15 C14 111.7(4) . .
F3A C15 C14 111.5(4) . .
F1 C15 C14 111.4(4) . .
F2A C15 C14 111.4(4) . .
F2B C15 C14 111.3(4) . .
C16 O3 Cu1 121.3(4) . .
O4 C16 O3 128.9(5) . .
O4 C16 C17 117.8(5) . .
O3 C16 C17 113.3(4) . .
F5A C17 F4A 107.9(4) . .
F5 C17 F4 108.1(4) . .
F5B C17 F4B 107.5(4) . .
F5B C17 F6B 107.3(4) . .
F4B C17 F6B 107.1(4) . .
F5 C17 F6 107.3(4) . .
F4 C17 F6 107.1(4) . .
F5A C17 F6A 106.9(4) . .
F4A C17 F6A 106.8(4) . .
F5 C17 C16 112.3(4) . .
F5A C17 C16 112.6(4) . .
F4A C17 C16 112.3(4) . .
F5B C17 C16 112.0(4) . .
F4 C17 C16 111.4(4) . .
F4B C17 C16 111.5(4) . .
F6B C17 C16 111.2(4) . .
F6 C17 C16 110.4(4) . .
F6A C17 C16 110.1(4) . .
C18 O5 Cu2 129.2(4) . 2_466
C18 O6 Cu2 120.3(3) . .
O6 C18 O5 131.0(5) . .
O6 C18 C19 115.0(4) . .
O5 C18 C19 113.9(4) . .
F9A C19 F7A 108.9(4) . .
F9B C19 F7B 108.1(4) . .
F9 C19 F7 108.6(4) . .
F9 C19 F8 108.3(4) . .
F7 C19 F8 105.3(4) . .
F9B C19 F8B 107.2(4) . .
F7B C19 F8B 106.0(4) . .
F9A C19 F8A 107.1(4) . .
F7A C19 F8A 105.9(4) . .
F9 C19 C18 113.7(4) . .
F9A C19 C18 113.0(4) . .
F9B C19 C18 112.8(4) . .
F7A C19 C18 111.8(4) . .
F7B C19 C18 111.6(4) . .
F7 C19 C18 110.7(4) . .
F8 C19 C18 109.9(4) . .
F8B C19 C18 110.8(4) . .
F8A C19 C18 109.9(4) . .

loop_
_geom_bond_atom_site_label_1
_geom_bond_atom_site_label_2
_geom_bond_distance
_geom_bond_site_symmetry_2
Cu1 O3 1.937(4) .
Cu1 N2 1.958(4) .
Cu1 N1 2.038(5) .
Cu1 N4 2.045(4) .
Cu1 O1 2.220(4) .
Cu2 O5 1.924(4) 2_466
Cu2 N5 1.970(4) .
Cu2 N6 2.029(5) .
Cu2 S1 2.2924(15) .
Cu2 O6 2.349(4) .
S1 C7 1.715(5) .
N1 C1 1.336(8) .
N1 C5 1.354(7) .
N2 C6 1.279(7) .
N2 N3 1.360(6) .
N3 C7 1.358(6) .
N4 C7 1.340(6) .
N4 N5 1.369(6) .
N5 C8 1.279(7) .
N6 C13 1.341(8) .
N6 C9 1.350(7) .
C1 C2 1.385(9) .
C2 C3 1.378(11) .
C3 C4 1.378(10) .
C4 C5 1.390(8) .
C5 C6 1.459(8) .
C8 C9 1.458(7) .
C9 C10 1.377(8) .
C10 C11 1.385(9) .
C11 C12 1.380(10) .
C12 C13 1.378(10) .
O1 C14 1.240(6) .
O2 C14 1.225(7) .
C14 C15 1.535(6) .
C15 F1A 1.335(5) .
C15 F3B 1.335(5) .
C15 F3 1.336(5) .
C15 F1B 1.336(5) .
C15 F2 1.337(5) .
C15 F3A 1.337(5) .
C15 F1 1.339(5) .
C15 F2A 1.339(5) .
C15 F2B 1.340(5) .
O3 C16 1.262(7) .
O4 C16 1.208(8) .
C16 C17 1.537(6) .
C17 F5 1.327(5) .
C17 F5A 1.331(5) .
C17 F4A 1.332(4) .
C17 F5B 1.334(5) .
C17 F4 1.335(4) .
C17 F4B 1.337(5) .
C17 F6B 1.340(5) .
C17 F6 1.346(5) .
C17 F6A 1.349(5) .
O5 C18 1.237(6) .
O5 Cu2 1.924(4) 2_466
O6 C18 1.229(7) .
C18 C19 1.534(6) .
C19 F9 1.315(5) .
C19 F9A 1.322(5) .
C19 F9B 1.326(5) .
C19 F7A 1.335(5) .
C19 F7B 1.339(5) .
C19 F7 1.347(4) .
C19 F8 1.351(4) .
C19 F8B 1.352(5) .
C19 F8A 1.359(5) .
